data_7718632
loop_
_publ_author_name
'Kirk, Ryan M.'
'Hill, Anthony F.'

_publ_section_title
;
 Pnictogen-functionalised isocyanide ligands.
;
_journal_issue 22
_journal_name_full 'Dalton transactions (Cambridge, England : 2003)'
_journal_page_first 8881
_journal_page_last 8887
_journal_paper_doi 10.1039/d5dt00992h
_journal_volume 54
_journal_year 2025
_chemical_formula_moiety 'C14 H18 Mo N O5 P'
_chemical_formula_sum 'C14 H18 Mo N O5 P'
_chemical_formula_weight 407.20
_chemical_properties_physical Air-sensitive
_space_group_crystal_system orthorhombic
_space_group_IT_number 62
_space_group_name_Hall '-P 2ac 2n'
_space_group_name_H-M_alt 'P n m a'
_atom_sites_solution_hydrogens geom
_atom_sites_solution_primary dual
_audit_creation_date 2024-09-22
_audit_creation_method
;
Olex2 1.3
(compiled 2020.11.12 svn.r5f609507 for OlexSys, GUI svn.r6408)
;
_audit_update_record
;
2024-11-20 deposited with the CCDC.	2025-04-30 downloaded from the CCDC.
;
_cell_angle_alpha 90
_cell_angle_beta 90
_cell_angle_gamma 90
_cell_formula_units_Z 4
_cell_length_a 22.1456(2)
_cell_length_b 13.6345(2)
_cell_length_c 5.93730(10)
_cell_measurement_reflns_used 7205
_cell_measurement_temperature 150.00(10)
_cell_measurement_theta_max 77.7930
_cell_measurement_theta_min 3.2430
_cell_volume 1792.73(4)
_computing_cell_refinement 'CrysAlisPro 1.171.42.85a (Rigaku OD, 2023)'
_computing_data_collection 'CrysAlisPro 1.171.42.85a (Rigaku OD, 2023)'
_computing_data_reduction 'CrysAlisPro 1.171.42.85a (Rigaku OD, 2023)'
_computing_molecular_graphics 'Olex2 1.3 (Dolomanov et al., 2009)'
_computing_publication_material 'Olex2 1.3 (Dolomanov et al., 2009)'
_computing_structure_refinement 'SHELXL 2018/3 (Sheldrick, 2015)'
_computing_structure_solution 'SHELXT 2018/2 (Sheldrick, 2018)'
_diffrn_ambient_environment N~2~
_diffrn_ambient_temperature 150.00(10)
_diffrn_detector 'Hybrid Pixel Array Detector'
_diffrn_detector_area_resol_mean 10.0000
_diffrn_detector_type HyPix
_diffrn_measured_fraction_theta_full 1.000
_diffrn_measured_fraction_theta_max 0.986
_diffrn_measurement_details
;
List of Runs (angles in degrees, time in seconds):

  # Type    Start    End  Width  t~exp~   \w     \q     \k     \f   Frames
#--------------------------------------------------------------------------
  1  \w     -9.00  19.00   0.50    0.50    --  -46.45  11.00-110.00   56
  2  \w    -75.00 -49.00   0.50    0.50    --  -46.45 129.00  94.00   52
  3  \w     97.00 123.00   0.50    0.50    --  107.75 129.00  94.00   52
  4  \w     90.00 167.00   0.50    0.50    --  107.75  11.00-110.00  154
  5  \w    132.00 170.00   0.50    0.50    --  107.75 118.00  11.00   76
  6  \w     -8.00  29.00   0.50    0.50    --  -46.45  19.00 -90.00   74
  7  \w     -7.00  18.00   0.50    0.50    --  -46.45  19.00 -60.00   50
  8  \w     -2.00  24.00   0.50    0.50    --  -46.45  19.00-150.00   52
  9  \w     -1.00  25.00   0.50    0.50    --  -46.45  19.00-180.00   52
 10  \w     41.00  86.00   0.50    0.50    --   46.45-118.00 -75.00   90
 11  \w     36.00 105.00   0.50    0.50    --  107.75 -95.00 -60.00  138
 12  \w     71.00  98.00   0.50    0.50    --  107.75 -95.00  30.00   54
 13  \w     33.00  58.00   0.50    0.50    --  107.75 -30.00  90.00   50
 14  \w     38.00  63.00   0.50    0.50    --  107.75 -95.00  30.00   50
 15  \w     41.00  73.00   0.50    0.50    --  107.75 -45.00 -90.00   64
 16  \w     44.00  72.00   0.50    0.50    --  107.75 -95.00   0.00   56
 17  \w     80.00 105.00   0.50    0.50    --  107.75 -95.00   0.00   50
 18  \w     35.00  72.00   0.50    0.50    --  107.75 -45.00-120.00   74
 19  \w     35.00  60.00   0.50    0.50    --  107.75 -45.00   0.00   50
 20  \w     34.00  59.00   0.50    0.50    --  107.75 -30.00  60.00   50
;
_diffrn_measurement_device 'four-circle diffractometer'
_diffrn_measurement_device_type 'SuperNova, Dual, Cu at home/near, HyPix'
_diffrn_measurement_method '\w scans'
_diffrn_orient_matrix_type 'CrysAlisPro convention (1999,Acta A55,543-557)'
_diffrn_orient_matrix_UB_11 -0.0099566000
_diffrn_orient_matrix_UB_12 -0.2174981000
_diffrn_orient_matrix_UB_13 0.0594181000
_diffrn_orient_matrix_UB_21 0.0029028000
_diffrn_orient_matrix_UB_22 0.1365016000
_diffrn_orient_matrix_UB_23 0.0959953000
_diffrn_orient_matrix_UB_31 -0.0687920000
_diffrn_orient_matrix_UB_32 0.0371511000
_diffrn_orient_matrix_UB_33 -0.0045633000
_diffrn_radiation_monochromator mirror
_diffrn_radiation_probe x-ray
_diffrn_radiation_type 'Cu K\a'
_diffrn_radiation_wavelength 1.54184
_diffrn_reflns_av_R_equivalents 0.0377
_diffrn_reflns_av_unetI/netI 0.0240
_diffrn_reflns_Laue_measured_fraction_full 1.000
_diffrn_reflns_Laue_measured_fraction_max 0.986
_diffrn_reflns_limit_h_max 27
_diffrn_reflns_limit_h_min -10
_diffrn_reflns_limit_k_max 17
_diffrn_reflns_limit_k_min -17
_diffrn_reflns_limit_l_max 7
_diffrn_reflns_limit_l_min -7
_diffrn_reflns_number 7801
_diffrn_reflns_point_group_measured_fraction_full 1.000
_diffrn_reflns_point_group_measured_fraction_max 0.986
_diffrn_reflns_theta_full 67.684
_diffrn_reflns_theta_max 78.010
_diffrn_reflns_theta_min 3.992
_diffrn_source 'micro-focus sealed X-ray tube'
_diffrn_source_type 'SuperNova (Cu) X-ray Source'
_exptl_absorpt_coefficient_mu 7.016
_exptl_absorpt_correction_T_max 0.27732
_exptl_absorpt_correction_T_min 0.18279
_exptl_absorpt_correction_type sphere
_exptl_absorpt_process_details
;
CrysAlisPro 1.171.42.85a (Rigaku Oxford Diffraction, 2023)
Spherical absorption correction
using equivalent radius and absorption coefficient.
Empirical absorption correction using spherical harmonics,
implemented in SCALE3 ABSPACK scaling algorithm.
;
_exptl_crystal_density_diffrn 1.509
_exptl_crystal_description sphere
_exptl_crystal_F_000 824
_exptl_crystal_recrystallization_method 'Re-crystallisation from solvent: benzene'
_exptl_crystal_size_max 0.45
_exptl_crystal_size_mid 0.32
_exptl_crystal_size_min 0.17
_exptl_crystal_size_rad 0.174
_refine_diff_density_max 0.433
_refine_diff_density_min -1.113
_refine_diff_density_rms 0.110
_refine_ls_extinction_method none
_refine_ls_goodness_of_fit_ref 1.111
_refine_ls_hydrogen_treatment constr
_refine_ls_matrix_type full
_refine_ls_number_parameters 112
_refine_ls_number_reflns 1971
_refine_ls_number_restraints 0
_refine_ls_restrained_S_all 1.111
_refine_ls_R_factor_all 0.0331
_refine_ls_R_factor_gt 0.0328
_refine_ls_shift/su_max 0.001
_refine_ls_shift/su_mean 0.000
_refine_ls_structure_factor_coef Fsqd
_refine_ls_weighting_details 'w=1/[\s^2^(Fo^2^)+(0.0581P)^2^+1.0174P] where P=(Fo^2^+2Fc^2^)/3'
_refine_ls_weighting_scheme calc
_refine_ls_wR_factor_gt 0.0901
_refine_ls_wR_factor_ref 0.0904
_reflns_Friedel_coverage 0.000
_reflns_number_gt 1954
_reflns_number_total 1971
_reflns_threshold_expression 'I > 2\s(I)'
_cod_data_source_file d5dt00992h2.cif
_cod_data_source_block rmk_363_a_scale
_cod_depositor_comments 'Adding full bibliography for 7718628--7718640.cif.'
_cod_database_code 7718632
_shelx_shelxl_version_number 2018/3
_chemical_oxdiff_formula C14H18N1O5P1Mo1
_chemical_oxdiff_usercomment 'benzene evap'
_shelx_space_group_comment
;
The symmetry employed for this shelxl refinement is uniquely defined
by the following loop, which should always be used as a source of
symmetry information in preference to the above space-group names.
They are only intended as comments.
;
_shelx_estimated_absorpt_t_max 0.382
_shelx_estimated_absorpt_t_min 0.144
_olex2_refinement_description
;
1.a Idealised Me refined as rotating group:
 C7(H7A,H7B,H7C), C6(H6A,H6B,H6C), C8(H8A,H8B,H8C)
;
_ins_header
;
TITL RMK_363_A_scale in Pna2(1) 
REM Pna2(1) (#33, found as Pc2(1)n in cab setting)
CELL 1.54184  22.145605   5.937315  13.634531  90.0000  90.0000  90.0000
ZERR    4.00   0.000245   0.000077   0.000166   0.0000   0.0000   0.0000
LATT -1
SYMM -x,-y, z+1/2 
SYMM  x+1/2,-y+1/2, z 
SYMM -x+1/2, y+1/2, z+1/2 
SFAC C H N O P Mo
UNIT 56.00 72.00 4.00 20.00 4.00 4.00
REM  CrysAlisPro recorded range (K): Min=150.0; max=150.0; aver:150.0
TEMP -123
SIZE 0.17 0.32 0.45
TREF
HKLF 4
END
;
_olex2_submission_special_instructions 'No special instructions were received'
_oxdiff_exptl_absorpt_empirical_details
;
Empirical correction (ABSPACK) includes:
- Absorption correction using spherical harmonics
- Frame scaling
;
_oxdiff_exptl_absorpt_empirical_full_max 2.650
_oxdiff_exptl_absorpt_empirical_full_min 0.602

loop_
_space_group_symop_operation_xyz
'x, y, z'
'-x+1/2, -y, z+1/2'
'-x, y+1/2, -z'
'x+1/2, -y+1/2, -z+1/2'
'-x, -y, -z'
'x-1/2, y, -z-1/2'
'x, -y-1/2, z'
'-x-1/2, y-1/2, z-1/2'

loop_
_atom_site_label
_atom_site_type_symbol
_atom_site_fract_x
_atom_site_fract_y
_atom_site_fract_z
_atom_site_U_iso_or_equiv
_atom_site_adp_type
_atom_site_occupancy
_atom_site_site_symmetry_order
_atom_site_calc_flag
_atom_site_refinement_flags_posn
_atom_site_refinement_flags_adp
_atom_site_refinement_flags_occupancy
_atom_site_disorder_assembly
_atom_site_disorder_group
Mo1 Mo 0.80099(2) 0.250000 0.52780(4) 0.02534(13) Uani 1 2 d S T P . .
P1 P 0.60202(3) 0.250000 0.12554(11) 0.02091(17) Uani 1 2 d S T P . .
O2 O 0.85369(8) 0.09036(13) 0.1889(3) 0.0435(4) Uani 1 1 d . . . . .
O1 O 0.92149(11) 0.250000 0.8133(5) 0.0477(7) Uani 1 2 d S T P . .
N1 N 0.67087(11) 0.250000 0.2624(4) 0.0265(5) Uani 1 2 d S T P . .
O3 O 0.74579(9) 0.41820(16) 0.8400(4) 0.0548(5) Uani 1 1 d . . . . .
C4 C 0.71761(14) 0.250000 0.3491(6) 0.0278(6) Uani 1 2 d S T P . .
C5 C 0.57060(10) 0.36445(15) 0.2545(4) 0.0259(4) Uani 1 1 d . . . . .
C1 C 0.87845(14) 0.250000 0.7099(6) 0.0332(7) Uani 1 2 d S T P . .
C2 C 0.83458(10) 0.14593(17) 0.3122(4) 0.0305(5) Uani 1 1 d . . . . .
C7 C 0.60938(11) 0.44733(17) 0.1569(5) 0.0379(5) Uani 1 1 d . . . . .
H7A H 0.650680 0.441771 0.214791 0.057 Uiso 1 1 calc R U . . .
H7B H 0.592336 0.510778 0.201316 0.057 Uiso 1 1 calc R U . . .
H7C H 0.609907 0.442409 -0.007743 0.057 Uiso 1 1 calc R U . . .
C3 C 0.76547(11) 0.35806(19) 0.7313(4) 0.0358(5) Uani 1 1 d . . . . .
C6 C 0.57157(16) 0.3713(2) 0.5106(4) 0.0422(7) Uani 1 1 d . . . . .
H6A H 0.541768 0.325888 0.573760 0.063 Uiso 1 1 calc R U . . .
H6B H 0.561689 0.438470 0.556730 0.063 Uiso 1 1 calc R U . . .
H6C H 0.611880 0.354125 0.566069 0.063 Uiso 1 1 calc R U . . .
C8 C 0.50579(10) 0.37536(18) 0.1671(5) 0.0414(6) Uani 1 1 d . . . . .
H8A H 0.504827 0.361383 0.005206 0.062 Uiso 1 1 calc R U . . .
H8B H 0.491720 0.442510 0.193763 0.062 Uiso 1 1 calc R U . . .
H8C H 0.479390 0.329150 0.246391 0.062 Uiso 1 1 calc R U . . .

loop_
_atom_site_aniso_label
_atom_site_aniso_U_11
_atom_site_aniso_U_22
_atom_site_aniso_U_33
_atom_site_aniso_U_23
_atom_site_aniso_U_13
_atom_site_aniso_U_12
Mo1 0.01836(18) 0.02956(19) 0.02809(18) 0.000 -0.00296(8) 0.000
P1 0.0194(3) 0.0237(3) 0.0196(4) 0.000 -0.0007(2) 0.000
O2 0.0451(10) 0.0414(9) 0.0441(10) -0.0052(8) -0.0010(8) 0.0103(8)
O1 0.0278(12) 0.0687(18) 0.0468(15) 0.000 -0.0130(12) 0.000
N1 0.0208(12) 0.0303(12) 0.0286(12) 0.000 -0.0009(10) 0.000
O3 0.0467(11) 0.0615(12) 0.0560(12) -0.0181(11) 0.0011(10) 0.0122(9)
C4 0.0239(14) 0.0284(14) 0.0310(15) 0.000 0.0014(13) 0.000
C5 0.0275(10) 0.0228(9) 0.0273(10) -0.0006(8) 0.0010(8) 0.0020(8)
C1 0.0254(14) 0.0403(17) 0.0337(16) 0.000 -0.0025(13) 0.000
C2 0.0255(9) 0.0301(10) 0.0360(11) 0.0028(10) -0.0039(9) 0.0018(8)
C7 0.0438(12) 0.0255(10) 0.0444(13) 0.0026(10) 0.0033(11) -0.0036(9)
C3 0.0259(10) 0.0434(12) 0.0380(12) -0.0056(11) -0.0030(9) 0.0035(9)
C6 0.0653(19) 0.0329(13) 0.0285(11) -0.0053(9) 0.0071(11) 0.0080(13)
C8 0.0300(11) 0.0347(11) 0.0597(16) -0.0047(12) -0.0036(11) 0.0099(9)

loop_
_atom_type_symbol
_atom_type_description
_atom_type_scat_dispersion_real
_atom_type_scat_dispersion_imag
_atom_type_scat_source
C C 0.0181 0.0091 'International Tables Vol C Tables 4.2.6.8 and 6.1.1.4'
H H 0.0000 0.0000 'International Tables Vol C Tables 4.2.6.8 and 6.1.1.4'
Mo Mo -0.0483 2.7339 'International Tables Vol C Tables 4.2.6.8 and 6.1.1.4'
N N 0.0311 0.0180 'International Tables Vol C Tables 4.2.6.8 and 6.1.1.4'
O O 0.0492 0.0322 'International Tables Vol C Tables 4.2.6.8 and 6.1.1.4'
P P 0.2955 0.4335 'International Tables Vol C Tables 4.2.6.8 and 6.1.1.4'

loop_
_exptl_crystal_face_index_h
_exptl_crystal_face_index_k
_exptl_crystal_face_index_l
_exptl_crystal_face_perp_dist
14 -1 0 0.1341
0 0 9 0.1976
-14 1 0 0.1626
0 0 -9 0.2446
1 4 0 0.0716
0 -4 0 0.0946

loop_
_geom_angle_atom_site_label_1
_geom_angle_atom_site_label_2
_geom_angle_atom_site_label_3
_geom_angle
_geom_angle_site_symmetry_1
_geom_angle_site_symmetry_3
_geom_angle_publ_flag
C1 Mo1 C4 177.65(13) . . ?
C1 Mo1 C2 91.49(9) . 7_565 ?
C1 Mo1 C2 91.49(9) . . ?
C1 Mo1 C3 90.58(9) . . ?
C1 Mo1 C3 90.58(9) . 7_565 ?
C2 Mo1 C4 90.21(9) . . ?
C2 Mo1 C4 90.21(9) 7_565 . ?
C2 Mo1 C2 87.58(13) . 7_565 ?
C2 Mo1 C3 90.56(10) . 7_565 ?
C2 Mo1 C3 90.56(10) 7_565 . ?
C2 Mo1 C3 177.25(9) 7_565 7_565 ?
C2 Mo1 C3 177.25(9) . . ?
C3 Mo1 C4 87.77(9) . . ?
C3 Mo1 C4 87.78(9) 7_565 . ?
C3 Mo1 C3 91.24(15) . 7_565 ?
N1 P1 C5 97.79(9) . 7_565 ?
N1 P1 C5 97.79(9) . . ?
C5 P1 C5 112.91(13) 7_565 . ?
C4 N1 P1 178.4(3) . . ?
N1 C4 Mo1 176.6(3) . . ?
C7 C5 P1 104.58(15) . . ?
C7 C5 C8 108.96(19) . . ?
C6 C5 P1 117.02(17) . . ?
C6 C5 C7 108.9(2) . . ?
C6 C5 C8 110.2(2) . . ?
C8 C5 P1 106.87(15) . . ?
O1 C1 Mo1 179.5(3) . . ?
O2 C2 Mo1 178.1(2) . . ?
C5 C7 H7A 109.5 . . ?
C5 C7 H7B 109.5 . . ?
C5 C7 H7C 109.5 . . ?
H7A C7 H7B 109.5 . . ?
H7A C7 H7C 109.5 . . ?
H7B C7 H7C 109.5 . . ?
O3 C3 Mo1 178.9(2) . . ?
C5 C6 H6A 109.5 . . ?
C5 C6 H6B 109.5 . . ?
C5 C6 H6C 109.5 . . ?
H6A C6 H6B 109.5 . . ?
H6A C6 H6C 109.5 . . ?
H6B C6 H6C 109.5 . . ?
C5 C8 H8A 109.5 . . ?
C5 C8 H8B 109.5 . . ?
C5 C8 H8C 109.5 . . ?
H8A C8 H8B 109.5 . . ?
H8A C8 H8C 109.5 . . ?
H8B C8 H8C 109.5 . . ?

loop_
_geom_bond_atom_site_label_1
_geom_bond_atom_site_label_2
_geom_bond_distance
_geom_bond_site_symmetry_2
_geom_bond_publ_flag
Mo1 C4 2.130(3) . ?
Mo1 C1 2.028(3) . ?
Mo1 C2 2.051(2) 7_565 ?
Mo1 C2 2.051(2) . ?
Mo1 C3 2.061(2) 7_565 ?
Mo1 C3 2.061(2) . ?
P1 N1 1.728(3) . ?
P1 C5 1.872(2) 7_565 ?
P1 C5 1.872(2) . ?
O2 C2 1.136(3) . ?
O1 C1 1.134(4) . ?
N1 C4 1.156(4) . ?
O3 C3 1.131(3) . ?
C5 C7 1.533(3) . ?
C5 C6 1.524(3) . ?
C5 C8 1.534(3) . ?
C7 H7A 0.9800 . ?
C7 H7B 0.9800 . ?
C7 H7C 0.9800 . ?
C6 H6A 0.9800 . ?
C6 H6B 0.9800 . ?
C6 H6C 0.9800 . ?
C8 H8A 0.9800 . ?
C8 H8B 0.9800 . ?
C8 H8C 0.9800 . ?

loop_
_geom_torsion_atom_site_label_1
_geom_torsion_atom_site_label_2
_geom_torsion_atom_site_label_3
_geom_torsion_atom_site_label_4
_geom_torsion
_geom_torsion_site_symmetry_1
_geom_torsion_site_symmetry_2
_geom_torsion_site_symmetry_3
_geom_torsion_site_symmetry_4
_geom_torsion_publ_flag
N1 P1 C5 C7 68.55(17) . . . . ?
N1 P1 C5 C6 -52.0(2) . . . . ?
N1 P1 C5 C8 -176.00(17) . . . . ?
C5 P1 C5 C7 170.46(11) 7_565 . . . ?
C5 P1 C5 C6 49.9(3) 7_565 . . . ?
C5 P1 C5 C8 -74.1(2) 7_565 . . . ?

loop_
_exptl_oxdiff_crystal_face_indexfrac_h
_exptl_oxdiff_crystal_face_indexfrac_k
_exptl_oxdiff_crystal_face_indexfrac_l
_exptl_oxdiff_crystal_face_x
_exptl_oxdiff_crystal_face_y
_exptl_oxdiff_crystal_face_z
14.2297 -0.5463 -0.0023 -0.0230 -0.0335 -0.9992
-0.4866 0.0400 8.8449 0.5217 0.8531 -0.0054
-14.2297 0.5462 -0.0229 0.0215 0.0311 0.9993
-0.1928 -0.0139 -8.8496 -0.5209 -0.8520 0.0531
0.5994 3.8506 -0.0854 -0.8485 0.5192 0.1022
-0.3469 -3.8528 0.0912 0.8469 -0.5182 -0.1197
